data_7100739
loop_
_publ_author_name
'Jason J. Shiers'
'Guy J. Clarkson'
'Michael Shipman'
'Jerome F. Hayes'

_publ_section_title
;
Rapid Generation of Molecular Complexity using Hybrid
Multi-Component Reactions (MCRs): Application to the Synthesis of
?-Amino Nitriles and 1,2-Diamines
;
_journal_name_full 'Chemical Communications'
_journal_paper_doi 10.1039/b516192d
_journal_year 2006
_chemical_formula_sum 'C15 H22 N2 O'
_chemical_formula_weight 246.35
_space_group_IT_number 14
_symmetry_cell_setting monoclinic
_symmetry_space_group_name_Hall '-P 2yn'
_symmetry_space_group_name_H-M 'P 1 21/n 1'
_cell_angle_alpha 90.00
_cell_angle_beta 100.508(8)
_cell_angle_gamma 90.00
_cell_formula_units_Z 4
_cell_length_a 11.149(6)
_cell_length_b 10.559(5)
_cell_length_c 11.588(6)
_cell_measurement_temperature 180(2)
_cell_volume 1341.3(12)
_diffrn_ambient_temperature 180(2)
_exptl_crystal_density_diffrn 1.220
_cod_depositor_comments
;
The following automatic conversions were performed:
'_symmetry_cell_setting' value 'Monoclinic' changed to 'monoclinic'
according to '/home/saulius/struct/CIF-dictionaries/cif_core.dic'
dictionary named 'cif_core.dic' version 2.4.1 from 2010-06-29.

Automatic conversion script
Id: cif_fix_enum 1527 2010-12-29 10:47:43Z saulius 
;
_cod_original_sg_symbol_H-M 'P 21/n'
_cod_database_code 7100739

loop_
_symmetry_equiv_pos_as_xyz
'x, y, z'
'-x+1/2, y+1/2, -z+1/2'
'-x, -y, -z'
'x-1/2, -y-1/2, z-1/2'

loop_
_atom_site_label
_atom_site_type_symbol
_atom_site_fract_x
_atom_site_fract_y
_atom_site_fract_z
_atom_site_U_iso_or_equiv
_atom_site_adp_type
_atom_site_occupancy
_atom_site_symmetry_multiplicity
_atom_site_calc_flag
_atom_site_refinement_flags
_atom_site_disorder_assembly
_atom_site_disorder_group
N1 N 0.92514(10) 0.03612(9) 0.35434(9) 0.0278(2) Uani 1 1 d . . .
H1A H 0.9659(15) -0.0249(16) 0.4001(14) 0.042 Uiso 1 1 d . . .
H1B H 0.9015(16) 0.0302(16) 0.2766(15) 0.042 Uiso 1 1 d . . .
O2 O 0.95259(8) 0.17376(8) 0.50687(7) 0.0294(2) Uani 1 1 d . . .
C2 C 0.91319(10) 0.14980(10) 0.40247(9) 0.0219(2) Uani 1 1 d . . .
C3 C 0.83681(9) 0.24697(10) 0.31916(9) 0.0199(2) Uani 1 1 d . . .
N4 N 0.86678(8) 0.22486(9) 0.20080(7) 0.0208(2) Uani 1 1 d . . .
C5 C 0.99338(10) 0.26701(11) 0.19907(10) 0.0241(2) Uani 1 1 d . . .
H5A H 1.0112 0.2526 0.1195 0.029 Uiso 1 1 calc R . .
H5B H 1.0503 0.2138 0.2544 0.029 Uiso 1 1 calc R . .
C6 C 1.01808(11) 0.40585(11) 0.23165(11) 0.0301(3) Uani 1 1 d . . .
H6A H 1.1042 0.4267 0.2293 0.036 Uiso 1 1 calc R . .
H6B H 0.9652 0.4608 0.1745 0.036 Uiso 1 1 calc R . .
C8 C 0.86422(10) 0.38307(10) 0.36414(9) 0.0237(2) Uani 1 1 d . . .
H8A H 0.8033 0.4410 0.3189 0.028 Uiso 1 1 calc R . .
H8B H 0.8549 0.3873 0.4474 0.028 Uiso 1 1 calc R . .
C7 C 0.99232(11) 0.42947(11) 0.35434(11) 0.0292(3) Uani 1 1 d . . .
H7A H 0.9991 0.5212 0.3720 0.035 Uiso 1 1 calc R . .
H7B H 1.0537 0.3846 0.4126 0.035 Uiso 1 1 calc R . .
C9 C 0.70093(10) 0.21461(11) 0.31951(10) 0.0242(2) Uani 1 1 d . . .
H9A H 0.6494 0.2807 0.2745 0.029 Uiso 1 1 calc R . .
H9B H 0.6815 0.1333 0.2778 0.029 Uiso 1 1 calc R . .
C10 C 0.66625(12) 0.20408(13) 0.44056(11) 0.0338(3) Uani 1 1 d . . .
H10A H 0.5783 0.1894 0.4318 0.051 Uiso 1 1 calc R . .
H10B H 0.6877 0.2829 0.4842 0.051 Uiso 1 1 calc R . .
H10C H 0.7105 0.1333 0.4835 0.051 Uiso 1 1 calc R . .
C11 C 0.77878(10) 0.27653(11) 0.10145(9) 0.0252(2) Uani 1 1 d . . .
H11A H 0.7797 0.3702 0.1057 0.030 Uiso 1 1 calc R . .
H11B H 0.6956 0.2473 0.1070 0.030 Uiso 1 1 calc R . .
C12 C 0.80914(10) 0.23499(11) -0.01495(9) 0.0232(2) Uani 1 1 d . . .
C13 C 0.84210(11) 0.10997(11) -0.03354(10) 0.0294(3) Uani 1 1 d . . .
H13A H 0.8463 0.0498 0.0280 0.035 Uiso 1 1 calc R . .
C14 C 0.86875(12) 0.07273(13) -0.14056(11) 0.0350(3) Uani 1 1 d . . .
H14A H 0.8923 -0.0123 -0.1515 0.042 Uiso 1 1 calc R . .
C15 C 0.86116(12) 0.15911(14) -0.23205(11) 0.0354(3) Uani 1 1 d . . .
H15A H 0.8788 0.1334 -0.3057 0.042 Uiso 1 1 calc R . .
C16 C 0.82778(12) 0.28277(14) -0.21498(11) 0.0343(3) Uani 1 1 d . . .
H16A H 0.8221 0.3422 -0.2773 0.041 Uiso 1 1 calc R . .
C17 C 0.80249(11) 0.32059(11) -0.10685(10) 0.0287(3) Uani 1 1 d . . .
H17A H 0.7804 0.4060 -0.0958 0.034 Uiso 1 1 calc R . .

loop_
_atom_site_aniso_label
_atom_site_aniso_U_11
_atom_site_aniso_U_22
_atom_site_aniso_U_33
_atom_site_aniso_U_23
_atom_site_aniso_U_13
_atom_site_aniso_U_12
N1 0.0370(5) 0.0215(5) 0.0237(5) 0.0016(4) 0.0027(4) 0.0046(4)
O2 0.0390(5) 0.0282(4) 0.0197(4) 0.0014(3) 0.0020(3) 0.0061(3)
C2 0.0233(5) 0.0223(5) 0.0209(5) 0.0023(4) 0.0057(4) 0.0010(4)
C3 0.0228(5) 0.0206(5) 0.0166(5) 0.0005(4) 0.0046(4) 0.0016(4)
N4 0.0211(4) 0.0250(5) 0.0166(4) 0.0005(3) 0.0043(3) 0.0022(3)
C5 0.0225(5) 0.0271(6) 0.0237(5) 0.0016(4) 0.0068(4) 0.0015(4)
C6 0.0288(6) 0.0280(6) 0.0352(6) 0.0032(5) 0.0099(5) -0.0041(4)
C8 0.0276(5) 0.0205(5) 0.0228(5) -0.0012(4) 0.0043(4) 0.0017(4)
C7 0.0304(6) 0.0240(5) 0.0322(6) -0.0017(5) 0.0033(5) -0.0038(4)
C9 0.0227(5) 0.0271(5) 0.0235(5) -0.0009(4) 0.0063(4) 0.0001(4)
C10 0.0318(6) 0.0444(7) 0.0282(6) 0.0000(5) 0.0135(5) -0.0027(5)
C11 0.0268(5) 0.0294(6) 0.0190(5) 0.0005(4) 0.0033(4) 0.0061(4)
C12 0.0227(5) 0.0272(5) 0.0192(5) 0.0000(4) 0.0025(4) 0.0004(4)
C13 0.0358(6) 0.0278(6) 0.0251(6) 0.0004(4) 0.0064(5) 0.0018(5)
C14 0.0379(7) 0.0353(7) 0.0318(6) -0.0092(5) 0.0065(5) 0.0041(5)
C15 0.0318(6) 0.0532(8) 0.0220(6) -0.0076(5) 0.0067(5) -0.0015(5)
C16 0.0357(6) 0.0461(7) 0.0211(6) 0.0059(5) 0.0056(5) -0.0036(5)
C17 0.0327(6) 0.0291(6) 0.0234(6) 0.0025(4) 0.0027(5) 0.0000(4)

loop_
_geom_bond_atom_site_label_1
_geom_bond_atom_site_label_2
_geom_bond_distance
_geom_bond_site_symmetry_2
_geom_bond_publ_flag
N1 C2 1.3405(15) . ?
N1 H1A 0.903(18) . ?
N1 H1B 0.894(17) . ?
O2 C2 1.2356(14) . ?
C2 C3 1.5525(15) . ?
C3 N4 1.4881(14) . ?
C3 C8 1.5401(16) . ?
C3 C9 1.5537(16) . ?
N4 C11 1.4743(14) . ?
N4 C5 1.4835(15) . ?
C5 C6 1.5263(18) . ?
C5 H5A 0.9900 . ?
C5 H5B 0.9900 . ?
C6 C7 1.5215(18) . ?
C6 H6A 0.9900 . ?
C6 H6B 0.9900 . ?
C8 C7 1.5336(17) . ?
C8 H8A 0.9900 . ?
C8 H8B 0.9900 . ?
C7 H7A 0.9900 . ?
C7 H7B 0.9900 . ?
C9 C10 1.5256(16) . ?
C9 H9A 0.9900 . ?
C9 H9B 0.9900 . ?
C10 H10A 0.9800 . ?
C10 H10B 0.9800 . ?
C10 H10C 0.9800 . ?
C11 C12 1.5142(16) . ?
C11 H11A 0.9900 . ?
C11 H11B 0.9900 . ?
C12 C17 1.3884(16) . ?
C12 C13 1.3975(17) . ?
C13 C14 1.3839(17) . ?
C13 H13A 0.9500 . ?
C14 C15 1.389(2) . ?
C14 H14A 0.9500 . ?
C15 C16 1.382(2) . ?
C15 H15A 0.9500 . ?
C16 C17 1.3921(17) . ?
C16 H16A 0.9500 . ?
C17 H17A 0.9500 . ?
